data_2208473
loop_
_publ_author_name
'You, Zhong-Lu'
'Wang, Jia'
'Chi, Jing-Yun'

_publ_section_title 4-{[(2-Hydroxy-1-naphthyl)methylidene]amino}-1,5-dimethyl-2-phenyl-1<i>H</i>-pyrazol-3(2<i>H</i>)-one
_journal_coeditor_code AC2010
_journal_issue 4
_journal_name_full 'Acta Crystallographica Section E'
_journal_page_first o1652
_journal_page_last o1653
_journal_paper_doi 10.1107/S160053680601110X
_journal_volume 62
_journal_year 2006
_chemical_formula_iupac 'C22 H19 N3 O2'
_chemical_formula_moiety 'C22 H19 N3 O2'
_chemical_formula_sum 'C22 H19 N3 O2'
_chemical_formula_weight 357.40
_chemical_name_systematic
;
4-{[(2-Hydroxy-1-naphthyl)methylidene]amino}-1,5-dimethyl-2-phenyl-
1H-pyrazol-3(2H)-one
;
_space_group_IT_number 33
_symmetry_cell_setting orthorhombic
_symmetry_space_group_name_Hall 'P 2c -2n'
_symmetry_space_group_name_H-M 'P n a 21'
_atom_sites_solution_hydrogens geom
_atom_sites_solution_primary direct
_atom_sites_solution_secondary difmap
_audit_creation_method SHELXL-97
_cell_angle_alpha 90.00
_cell_angle_beta 90.00
_cell_angle_gamma 90.00
_cell_formula_units_Z 8
_cell_length_a 11.7130(10)
_cell_length_b 14.9510(10)
_cell_length_c 21.877(2)
_cell_measurement_reflns_used 2824
_cell_measurement_temperature 298(2)
_cell_measurement_theta_max 24.9
_cell_measurement_theta_min 2.3
_cell_volume 3831.1(5)
_computing_cell_refinement SMART
_computing_data_collection 'SMART (Bruker, 1998)'
_computing_data_reduction 'SAINT (Bruker, 1998)'
_computing_molecular_graphics 'SHELXTL (Sheldrick, 1997b)'
_computing_publication_material SHELXTL
_computing_structure_refinement 'SHELXL97 (Sheldrick, 1997a)'
_computing_structure_solution 'SHELXS97 (Sheldrick, 1997a)'
_diffrn_ambient_temperature 298(2)
_diffrn_measured_fraction_theta_full 1.000
_diffrn_measured_fraction_theta_max 1.000
_diffrn_measurement_device_type 'Bruker SMART CCD area-detector'
_diffrn_measurement_method \w
_diffrn_radiation_monochromator graphite
_diffrn_radiation_source 'fine-focus sealed tube'
_diffrn_radiation_type MoK\a
_diffrn_radiation_wavelength 0.71073
_diffrn_reflns_av_R_equivalents 0.0578
_diffrn_reflns_av_sigmaI/netI 0.0584
_diffrn_reflns_limit_h_max 14
_diffrn_reflns_limit_h_min -14
_diffrn_reflns_limit_k_max 18
_diffrn_reflns_limit_k_min -18
_diffrn_reflns_limit_l_max 27
_diffrn_reflns_limit_l_min -27
_diffrn_reflns_number 29274
_diffrn_reflns_theta_full 26.50
_diffrn_reflns_theta_max 26.50
_diffrn_reflns_theta_min 1.65
_diffrn_standards_number 0
_exptl_absorpt_coefficient_mu 0.081
_exptl_absorpt_correction_T_max 0.9919
_exptl_absorpt_correction_T_min 0.9761
_exptl_absorpt_correction_type multi-scan
_exptl_absorpt_process_details '(SADABS; Sheldrick, 1996)'
_exptl_crystal_colour yellow
_exptl_crystal_density_diffrn 1.239
_exptl_crystal_density_method 'not measured'
_exptl_crystal_description block
_exptl_crystal_F_000 1504
_exptl_crystal_size_max 0.30
_exptl_crystal_size_mid 0.17
_exptl_crystal_size_min 0.10
_refine_diff_density_max 0.321
_refine_diff_density_min -0.166
_refine_ls_abs_structure_details 'Flack (1983)'
_refine_ls_abs_structure_Flack 0(2)
_refine_ls_extinction_method none
_refine_ls_goodness_of_fit_ref 1.010
_refine_ls_hydrogen_treatment constr
_refine_ls_matrix_type full
_refine_ls_number_parameters 492
_refine_ls_number_reflns 7941
_refine_ls_number_restraints 1
_refine_ls_restrained_S_all 1.010
_refine_ls_R_factor_all 0.1148
_refine_ls_R_factor_gt 0.0690
_refine_ls_shift/su_max 0.000
_refine_ls_shift/su_mean 0.000
_refine_ls_structure_factor_coef Fsqd
_refine_ls_weighting_details 'calc w=1/[\s^2^(Fo^2^)+(0.0909P)^2^] where P=(Fo^2^+2Fc^2^)/3'
_refine_ls_weighting_scheme calc
_refine_ls_wR_factor_gt 0.1541
_refine_ls_wR_factor_ref 0.1797
_reflns_number_gt 4828
_reflns_number_total 7941
_reflns_threshold_expression I>2\s(I)
_cod_data_source_file ac2010.cif
_cod_data_source_block I
_cod_depositor_comments
;
The following automatic conversions were performed:
'_symmetry_cell_setting' value 'Orthorhombic' changed to 'orthorhombic'
according to '/home/saulius/struct/CIF-dictionaries/cif_core.dic'
dictionary named 'cif_core.dic' version 2.4.1 from 2010-06-29.

Automatic conversion script
Id: cif_fix_enum 1527 2010-12-29 10:47:43Z saulius 

The following automatic conversions were performed:

'_symmetry_cell_setting' value 'Orthorhombic' changed to
'orthorhombic' according to
/home/saulius/struct/CIF-dictionaries/cif_core.dic dictionary named
'cif_core.dic' version 2.4.1 from 2010-06-29.

Automatic conversion script
Id: cif_fix_values 1715 2011-07-08 13:25:40Z adriana 
;
_cod_database_code 2208473
_cod_database_fobs_code 2208473

loop_
_symmetry_equiv_pos_as_xyz
'x, y, z'
'-x, -y, z+1/2'
'-x+1/2, y+1/2, z+1/2'
'x+1/2, -y+1/2, z'

loop_
_atom_site_type_symbol
_atom_site_label
_atom_site_fract_x
_atom_site_fract_y
_atom_site_fract_z
_atom_site_U_iso_or_equiv
_atom_site_adp_type
_atom_site_calc_flag
_atom_site_refinement_flags
_atom_site_occupancy
O O1 0.4986(3) 0.4407(2) 0.39088(17) 0.0716(10) Uani d . 1
H H1 0.5623 0.4411 0.4065 0.107 Uiso calc R 1
O O2 0.8274(3) 0.24940(15) 0.52372(16) 0.0581(10) Uani d . 1
O O3 0.7437(3) 0.0598(2) 0.17357(17) 0.0733(10) Uani d . 1
H H3 0.7990 0.0582 0.1506 0.110 Uiso calc R 1
O O4 1.0713(3) 0.25090(15) 0.04195(17) 0.0623(10) Uani d . 1
N N1 0.6663(2) 0.3787(2) 0.44958(14) 0.0484(7) Uani d . 1
N N2 0.8834(3) 0.47425(17) 0.54214(14) 0.0522(8) Uani d . 1
N N3 0.9123(3) 0.38358(18) 0.54892(15) 0.0529(8) Uani d . 1
N N4 0.9098(3) 0.1211(2) 0.11165(15) 0.0507(8) Uani d . 1
N N5 1.1240(3) 0.02692(18) 0.01714(15) 0.0537(8) Uani d . 1
N N6 1.1531(3) 0.11739(19) 0.01070(16) 0.0555(9) Uani d . 1
C C1 0.5324(3) 0.2843(3) 0.39861(18) 0.0432(9) Uani d . 1
C C2 0.4672(3) 0.3559(3) 0.37953(17) 0.0522(10) Uani d . 1
C C3 0.3658(4) 0.3422(4) 0.3478(2) 0.0626(12) Uani d . 1
H H3A 0.3220 0.3912 0.3361 0.075 Uiso calc R 1
C C4 0.3300(4) 0.2591(3) 0.3338(2) 0.0604(14) Uani d . 1
H H4 0.2621 0.2520 0.3123 0.072 Uiso calc R 1
C C5 0.3925(3) 0.1827(3) 0.35072(18) 0.0510(11) Uani d . 1
C C6 0.3585(4) 0.0967(3) 0.33524(19) 0.0653(12) Uani d . 1
H H6 0.2897 0.0891 0.3147 0.078 Uiso calc R 1
C C7 0.4221(4) 0.0229(3) 0.3490(2) 0.0713(13) Uani d . 1
H H7 0.3984 -0.0339 0.3373 0.086 Uiso calc R 1
C C8 0.5239(4) 0.0355(3) 0.3812(2) 0.0724(14) Uani d . 1
H H8 0.5679 -0.0143 0.3911 0.087 Uiso calc R 1
C C9 0.5605(3) 0.1167(3) 0.3983(2) 0.0563(10) Uani d . 1
H H9 0.6282 0.1217 0.4203 0.068 Uiso calc R 1
C C10 0.4974(3) 0.1959(3) 0.38331(19) 0.0490(10) Uani d . 1
C C11 0.6342(3) 0.2981(2) 0.43532(17) 0.0447(9) Uani d . 1
H H11 0.6764 0.2492 0.4487 0.054 Uiso calc R 1
C C12 0.7611(3) 0.3958(2) 0.48612(16) 0.0448(9) Uani d . 1
C C13 0.7976(3) 0.4771(3) 0.50101(19) 0.0450(10) Uani d . 1
C C14 0.7563(4) 0.5674(3) 0.4780(2) 0.0674(12) Uani d . 1
H H14A 0.8192 0.6085 0.4767 0.101 Uiso calc R 1
H H14B 0.6985 0.5900 0.5050 0.101 Uiso calc R 1
H H14C 0.7251 0.5607 0.4377 0.101 Uiso calc R 1
C C15 0.9715(4) 0.5396(3) 0.5513(3) 0.0743(15) Uani d . 1
H H15A 1.0219 0.5396 0.5167 0.111 Uiso calc R 1
H H15B 1.0138 0.5251 0.5875 0.111 Uiso calc R 1
H H15C 0.9376 0.5977 0.5557 0.111 Uiso calc R 1
C C16 0.8316(3) 0.3310(2) 0.51801(18) 0.0485(9) Uani d . 1
C C17 0.9718(3) 0.3562(2) 0.60279(19) 0.0504(9) Uani d . 1
C C18 0.9366(4) 0.3844(3) 0.6594(2) 0.0681(12) Uani d . 1
H H18 0.8728 0.4210 0.6632 0.082 Uiso calc R 1
C C19 0.9954(5) 0.3585(4) 0.7103(3) 0.0945(17) Uani d . 1
H H19 0.9731 0.3787 0.7487 0.113 Uiso calc R 1
C C20 1.0888(6) 0.3019(4) 0.7044(3) 0.102(2) Uani d . 1
H H20 1.1263 0.2808 0.7390 0.123 Uiso calc R 1
C C21 1.1255(5) 0.2770(4) 0.6467(4) 0.100(2) Uani d . 1
H H21 1.1914 0.2429 0.6425 0.120 Uiso calc R 1
C C22 1.0658(4) 0.3022(3) 0.5962(2) 0.0702(13) Uani d . 1
H H22 1.0885 0.2830 0.5576 0.084 Uiso calc R 1
C C23 0.7772(3) 0.2179(3) 0.16267(18) 0.0461(10) Uani d . 1
C C24 0.7135(4) 0.1471(3) 0.1838(2) 0.0579(11) Uani d . 1
C C25 0.6123(4) 0.1616(3) 0.2169(2) 0.0643(13) Uani d . 1
H H25 0.5708 0.1128 0.2310 0.077 Uiso calc R 1
C C26 0.5744(4) 0.2450(3) 0.2286(2) 0.0595(15) Uani d . 1
H H26 0.5056 0.2525 0.2492 0.071 Uiso calc R 1
C C27 0.6374(4) 0.3218(3) 0.2100(2) 0.0545(11) Uani d . 1
C C28 0.6025(4) 0.4086(3) 0.22507(19) 0.0630(12) Uani d . 1
H H28 0.5360 0.4172 0.2475 0.076 Uiso calc R 1
C C29 0.6645(4) 0.4800(3) 0.2072(2) 0.0715(13) Uani d . 1
H H29 0.6402 0.5376 0.2167 0.086 Uiso calc R 1
C C30 0.7643(4) 0.4671(3) 0.1749(2) 0.0623(12) Uani d . 1
H H30 0.8070 0.5166 0.1630 0.075 Uiso calc R 1
C C31 0.8020(4) 0.3833(3) 0.1597(2) 0.0594(11) Uani d . 1
H H31 0.8697 0.3769 0.1378 0.071 Uiso calc R 1
C C32 0.7408(3) 0.3079(3) 0.17648(19) 0.0448(9) Uani d . 1
C C33 0.8790(3) 0.2011(3) 0.12645(16) 0.0469(9) Uani d . 1
H H33 0.9231 0.2493 0.1136 0.056 Uiso calc R 1
C C34 1.0042(3) 0.1058(2) 0.07410(17) 0.0453(9) Uani d . 1
C C35 1.0389(3) 0.0210(3) 0.05805(19) 0.0482(10) Uani d . 1
C C36 0.9970(4) -0.0664(3) 0.0808(2) 0.0627(12) Uani d . 1
H H36A 1.0008 -0.1098 0.0485 0.094 Uiso calc R 1
H H36B 0.9193 -0.0603 0.0942 0.094 Uiso calc R 1
H H36C 1.0436 -0.0857 0.1144 0.094 Uiso calc R 1
C C37 1.2108(4) -0.0400(3) 0.0045(3) 0.0666(14) Uani d . 1
H H37A 1.2741 -0.0317 0.0317 0.100 Uiso calc R 1
H H37B 1.2364 -0.0339 -0.0370 0.100 Uiso calc R 1
H H37C 1.1792 -0.0986 0.0103 0.100 Uiso calc R 1
C C38 1.0738(3) 0.1693(2) 0.04304(18) 0.0486(9) Uani d . 1
C C39 1.2126(3) 0.1467(2) -0.04194(18) 0.0493(9) Uani d . 1
C C40 1.1767(4) 0.1229(3) -0.0991(2) 0.0759(13) Uani d . 1
H H40 1.1131 0.0865 -0.1042 0.091 Uiso calc R 1
C C41 1.2375(6) 0.1542(4) -0.1496(3) 0.1062(19) Uani d . 1
H H41 1.2158 0.1378 -0.1889 0.127 Uiso calc R 1
C C42 1.3302(6) 0.2097(4) -0.1407(3) 0.111(2) Uani d . 1
H H42 1.3696 0.2314 -0.1745 0.133 Uiso calc R 1
C C43 1.3639(6) 0.2327(4) -0.0853(4) 0.102(2) Uani d . 1
H H43 1.4255 0.2714 -0.0805 0.122 Uiso calc R 1
C C44 1.3079(4) 0.1993(3) -0.0344(2) 0.0716(13) Uani d . 1
H H44 1.3346 0.2123 0.0047 0.086 Uiso calc R 1

loop_
_atom_site_aniso_label
_atom_site_aniso_U_11
_atom_site_aniso_U_22
_atom_site_aniso_U_33
_atom_site_aniso_U_12
_atom_site_aniso_U_13
_atom_site_aniso_U_23
O1 0.069(2) 0.0581(19) 0.087(3) 0.0147(15) -0.0120(19) -0.0064(18)
O2 0.075(2) 0.0323(19) 0.067(2) -0.0052(11) -0.0225(19) -0.0010(12)
O3 0.072(2) 0.063(2) 0.086(3) -0.0239(16) 0.0155(18) -0.0013(18)
O4 0.080(2) 0.0324(19) 0.075(3) 0.0040(12) 0.021(2) -0.0039(12)
N1 0.0505(18) 0.0481(18) 0.0467(18) 0.0005(14) 0.0020(16) -0.0024(14)
N2 0.062(2) 0.0295(17) 0.065(2) 0.0007(15) -0.0068(18) -0.0054(16)
N3 0.068(2) 0.0321(16) 0.059(2) -0.0025(15) -0.0155(18) 0.0008(14)
N4 0.0487(19) 0.0477(19) 0.056(2) -0.0047(15) 0.0012(17) -0.0063(15)
N5 0.064(2) 0.0345(18) 0.063(2) 0.0026(16) 0.0088(18) -0.0091(16)
N6 0.064(2) 0.0346(17) 0.068(2) -0.0005(15) 0.0140(19) -0.0071(15)
C1 0.042(2) 0.049(2) 0.039(2) -0.0014(18) 0.0046(18) 0.0028(19)
C2 0.050(2) 0.062(3) 0.044(2) 0.007(2) 0.0034(19) 0.001(2)
C3 0.043(2) 0.096(4) 0.049(3) 0.014(2) 0.000(2) -0.002(3)
C4 0.044(3) 0.100(4) 0.038(3) 0.006(2) -0.004(2) -0.001(2)
C5 0.042(2) 0.077(3) 0.033(2) -0.011(2) 0.0058(19) -0.007(2)
C6 0.049(2) 0.096(4) 0.051(3) -0.018(3) -0.002(2) -0.012(3)
C7 0.081(3) 0.070(3) 0.062(3) -0.022(3) 0.001(3) -0.018(2)
C8 0.070(3) 0.058(3) 0.089(4) -0.002(2) 0.000(3) -0.008(3)
C9 0.054(2) 0.055(2) 0.060(2) -0.0033(19) -0.013(2) -0.002(2)
C10 0.040(2) 0.063(3) 0.044(2) -0.0003(19) 0.0040(18) 0.004(2)
C11 0.0363(19) 0.046(2) 0.052(2) -0.0021(16) 0.0000(17) 0.0024(17)
C12 0.049(2) 0.044(2) 0.042(2) 0.0039(17) -0.0014(17) -0.0065(16)
C13 0.046(2) 0.040(2) 0.048(2) 0.0071(17) 0.0008(19) 0.0077(18)
C14 0.077(3) 0.043(2) 0.082(3) 0.009(2) -0.003(2) 0.002(2)
C15 0.078(3) 0.045(3) 0.100(4) -0.010(2) -0.017(3) -0.017(3)
C16 0.051(2) 0.040(2) 0.054(2) -0.0052(17) -0.0019(19) -0.0020(18)
C17 0.052(2) 0.040(2) 0.060(3) -0.0020(17) -0.008(2) 0.0024(19)
C18 0.073(3) 0.067(3) 0.064(3) 0.002(2) 0.006(3) -0.008(2)
C19 0.129(5) 0.097(4) 0.057(3) -0.001(4) -0.014(3) 0.007(3)
C20 0.135(5) 0.079(4) 0.093(4) 0.001(4) -0.053(4) 0.018(3)
C21 0.099(5) 0.074(3) 0.127(6) 0.016(3) -0.041(4) 0.004(4)
C22 0.072(3) 0.056(3) 0.083(3) 0.013(2) -0.011(3) -0.011(2)
C23 0.033(2) 0.068(3) 0.037(2) -0.008(2) -0.0051(17) -0.007(2)
C24 0.049(2) 0.068(3) 0.057(3) -0.011(2) -0.006(2) -0.007(2)
C25 0.054(3) 0.080(3) 0.059(3) -0.024(2) 0.001(2) 0.016(3)
C26 0.030(3) 0.095(4) 0.053(3) -0.002(2) -0.001(2) 0.007(2)
C27 0.044(2) 0.080(3) 0.040(2) 0.002(2) 0.000(2) 0.010(2)
C28 0.053(3) 0.085(3) 0.050(3) 0.017(2) -0.003(2) -0.005(2)
C29 0.075(3) 0.071(3) 0.069(3) 0.021(3) -0.009(3) -0.008(3)
C30 0.073(3) 0.056(3) 0.058(3) 0.016(2) 0.007(2) 0.004(2)
C31 0.054(3) 0.064(3) 0.060(3) 0.001(2) 0.006(2) -0.003(2)
C32 0.042(2) 0.057(2) 0.035(2) -0.0032(19) -0.0047(18) 0.0028(19)
C33 0.048(2) 0.051(3) 0.041(2) -0.0070(18) -0.0027(17) -0.0046(17)
C34 0.050(2) 0.035(2) 0.051(2) -0.0013(17) -0.0034(18) -0.0015(16)
C35 0.053(2) 0.042(2) 0.050(3) -0.0052(18) -0.010(2) -0.0118(18)
C36 0.072(3) 0.040(2) 0.077(3) -0.0121(19) -0.010(2) 0.0049(19)
C37 0.069(3) 0.040(2) 0.090(4) 0.008(2) 0.014(3) -0.002(2)
C38 0.053(2) 0.037(2) 0.056(2) 0.0028(17) 0.0045(19) -0.0048(18)
C39 0.054(2) 0.038(2) 0.055(3) 0.0039(17) 0.011(2) -0.0080(18)
C40 0.077(3) 0.083(3) 0.068(3) -0.005(2) 0.005(3) 0.005(3)
C41 0.155(6) 0.101(4) 0.063(3) 0.007(4) 0.008(4) 0.003(3)
C42 0.149(6) 0.081(4) 0.102(5) -0.013(4) 0.065(5) 0.010(4)
C43 0.112(5) 0.068(3) 0.126(6) -0.030(3) 0.058(4) -0.022(4)
C44 0.076(3) 0.056(3) 0.083(3) -0.013(2) 0.015(3) -0.011(2)

loop_
_atom_type_symbol
_atom_type_description
_atom_type_scat_dispersion_real
_atom_type_scat_dispersion_imag
_atom_type_scat_source
C C 0.0033 0.0016 'International Tables Vol C Tables 4.2.6.8 and 6.1.1.4'
H H 0.0000 0.0000 'International Tables Vol C Tables 4.2.6.8 and 6.1.1.4'
N N 0.0061 0.0033 'International Tables Vol C Tables 4.2.6.8 and 6.1.1.4'
O O 0.0106 0.0060 'International Tables Vol C Tables 4.2.6.8 and 6.1.1.4'

loop_
_geom_angle_atom_site_label_1
_geom_angle_atom_site_label_2
_geom_angle_atom_site_label_3
_geom_angle
C2 O1 H1 109.5
C24 O3 H3 109.5
C11 N1 C12 122.7(3)
C13 N2 N3 106.3(3)
C13 N2 C15 127.3(4)
N3 N2 C15 118.0(3)
C16 N3 N2 109.1(3)
C16 N3 C17 124.5(3)
N2 N3 C17 118.7(3)
C33 N4 C34 121.4(3)
C35 N5 N6 108.1(3)
C35 N5 C37 126.9(4)
N6 N5 C37 118.4(3)
N5 N6 C38 108.9(3)
N5 N6 C39 120.0(3)
C38 N6 C39 124.4(3)
C2 C1 C10 119.3(4)
C2 C1 C11 120.8(3)
C10 C1 C11 119.9(4)
O1 C2 C1 121.6(4)
O1 C2 C3 117.7(4)
C1 C2 C3 120.6(4)
C4 C3 C2 121.0(5)
C4 C3 H3A 119.5
C2 C3 H3A 119.5
C3 C4 C5 121.8(4)
C3 C4 H4 119.1
C5 C4 H4 119.1
C6 C5 C4 122.6(4)
C6 C5 C10 119.6(4)
C4 C5 C10 117.7(4)
C7 C6 C5 122.6(4)
C7 C6 H6 118.7
C5 C6 H6 118.7
C6 C7 C8 117.9(4)
C6 C7 H7 121.0
C8 C7 H7 121.0
C9 C8 C7 122.3(5)
C9 C8 H8 118.8
C7 C8 H8 118.8
C8 C9 C10 121.3(4)
C8 C9 H9 119.4
C10 C9 H9 119.4
C1 C10 C5 119.4(4)
C1 C10 C9 124.3(4)
C5 C10 C9 116.2(4)
N1 C11 C1 120.1(3)
N1 C11 H11 119.9
C1 C11 H11 119.9
C13 C12 N1 124.5(3)
C13 C12 C16 108.0(3)
N1 C12 C16 127.3(3)
C12 C13 N2 111.9(3)
C12 C13 C14 128.9(4)
N2 C13 C14 119.1(4)
C13 C14 H14A 109.5
C13 C14 H14B 109.5
H14A C14 H14B 109.5
C13 C14 H14C 109.5
H14A C14 H14C 109.5
H14B C14 H14C 109.5
N2 C15 H15A 109.5
N2 C15 H15B 109.5
H15A C15 H15B 109.5
N2 C15 H15C 109.5
H15A C15 H15C 109.5
H15B C15 H15C 109.5
O2 C16 N3 122.3(4)
O2 C16 C12 133.6(4)
N3 C16 C12 104.0(3)
C18 C17 C22 121.1(4)
C18 C17 N3 120.7(4)
C22 C17 N3 118.2(4)
C19 C18 C17 119.8(4)
C19 C18 H18 120.1
C17 C18 H18 120.1
C18 C19 C20 119.7(5)
C18 C19 H19 120.1
C20 C19 H19 120.1
C21 C20 C19 119.5(5)
C21 C20 H20 120.3
C19 C20 H20 120.3
C22 C21 C20 120.5(5)
C22 C21 H21 119.7
C20 C21 H21 119.7
C21 C22 C17 119.3(5)
C21 C22 H22 120.4
C17 C22 H22 120.4
C24 C23 C32 119.1(4)
C24 C23 C33 119.8(4)
C32 C23 C33 121.2(4)
O3 C24 C23 122.5(4)
O3 C24 C25 116.7(4)
C23 C24 C25 120.9(4)
C26 C25 C24 121.2(4)
C26 C25 H25 119.4
C24 C25 H25 119.4
C25 C26 C27 121.4(4)
C25 C26 H26 119.3
C27 C26 H26 119.3
C28 C27 C26 122.0(4)
C28 C27 C32 120.2(4)
C26 C27 C32 117.8(4)
C29 C28 C27 120.5(4)
C29 C28 H28 119.7
C27 C28 H28 119.7
C28 C29 C30 119.6(4)
C28 C29 H29 120.2
C30 C29 H29 120.2
C31 C30 C29 121.8(5)
C31 C30 H30 119.1
C29 C30 H30 119.1
C30 C31 C32 120.9(4)
C30 C31 H31 119.6
C32 C31 H31 119.6
C31 C32 C27 117.1(4)
C31 C32 C23 123.4(4)
C27 C32 C23 119.6(4)
N4 C33 C23 121.8(4)
N4 C33 H33 119.1
C23 C33 H33 119.1
C35 C34 N4 122.3(3)
C35 C34 C38 108.8(3)
N4 C34 C38 128.7(3)
N5 C35 C34 109.2(4)
N5 C35 C36 121.9(4)
C34 C35 C36 128.9(4)
C35 C36 H36A 109.5
C35 C36 H36B 109.5
H36A C36 H36B 109.5
C35 C36 H36C 109.5
H36A C36 H36C 109.5
H36B C36 H36C 109.5
N5 C37 H37A 109.5
N5 C37 H37B 109.5
H37A C37 H37B 109.5
N5 C37 H37C 109.5
H37A C37 H37C 109.5
H37B C37 H37C 109.5
O4 C38 N6 124.0(4)
O4 C38 C34 131.4(4)
N6 C38 C34 104.5(3)
C40 C39 C44 120.6(4)
C40 C39 N6 120.8(4)
C44 C39 N6 118.6(4)
C39 C40 C41 118.7(5)
C39 C40 H40 120.6
C41 C40 H40 120.6
C42 C41 C40 119.5(6)
C42 C41 H41 120.3
C40 C41 H41 120.3
C43 C42 C41 121.4(5)
C43 C42 H42 119.3
C41 C42 H42 119.3
C42 C43 C44 120.2(5)
C42 C43 H43 119.9
C44 C43 H43 119.9
C39 C44 C43 119.5(5)
C39 C44 H44 120.2
C43 C44 H44 120.2

loop_
_geom_bond_atom_site_label_1
_geom_bond_atom_site_label_2
_geom_bond_distance
O1 C2 1.343(5)
O1 H1 0.8200
O2 C16 1.228(4)
O3 C24 1.371(5)
O3 H3 0.8200
O4 C38 1.220(4)
N1 C11 1.300(4)
N1 C12 1.392(5)
N2 C13 1.350(5)
N2 N3 1.405(4)
N2 C15 1.434(5)
N3 C16 1.403(5)
N3 C17 1.429(5)
N4 C33 1.290(4)
N4 C34 1.396(5)
N5 C35 1.343(5)
N5 N6 1.402(4)
N5 C37 1.452(5)
N6 C38 1.402(5)
N6 C39 1.416(5)
C1 C2 1.380(5)
C1 C10 1.423(5)
C1 C11 1.452(5)
C2 C3 1.390(6)
C3 C4 1.347(6)
C3 H3A 0.9300
C4 C5 1.406(6)
C4 H4 0.9300
C5 C6 1.388(6)
C5 C10 1.434(6)
C6 C7 1.365(6)
C6 H6 0.9300
C7 C8 1.398(6)
C7 H7 0.9300
C8 C9 1.341(6)
C8 H8 0.9300
C9 C10 1.435(5)
C9 H9 0.9300
C11 H11 0.9300
C12 C13 1.329(5)
C12 C16 1.452(5)
C13 C14 1.519(5)
C14 H14A 0.9600
C14 H14B 0.9600
C14 H14C 0.9600
C15 H15A 0.9600
C15 H15B 0.9600
C15 H15C 0.9600
C17 C18 1.372(6)
C17 C22 1.373(6)
C18 C19 1.364(7)
C18 H18 0.9300
C19 C20 1.389(8)
C19 H19 0.9300
C20 C21 1.383(9)
C20 H20 0.9300
C21 C22 1.361(8)
C21 H21 0.9300
C22 H22 0.9300
C23 C24 1.375(6)
C23 C32 1.444(6)
C23 C33 1.453(5)
C24 C25 1.405(6)
C25 C26 1.348(6)
C25 H25 0.9300
C26 C27 1.424(6)
C26 H26 0.9300
C27 C28 1.400(6)
C27 C32 1.432(6)
C28 C29 1.349(6)
C28 H28 0.9300
C29 C30 1.380(6)
C29 H29 0.9300
C30 C31 1.369(6)
C30 H30 0.9300
C31 C32 1.386(5)
C31 H31 0.9300
C33 H33 0.9300
C34 C35 1.378(5)
C34 C38 1.425(5)
C35 C36 1.482(5)
C36 H36A 0.9600
C36 H36B 0.9600
C36 H36C 0.9600
C37 H37A 0.9600
C37 H37B 0.9600
C37 H37C 0.9600
C39 C40 1.366(6)
C39 C44 1.376(6)
C40 C41 1.396(7)
C40 H40 0.9300
C41 C42 1.380(8)
C41 H41 0.9300
C42 C43 1.320(9)
C42 H42 0.9300
C43 C44 1.387(8)
C43 H43 0.9300
C44 H44 0.9300

loop_
_geom_hbond_atom_site_label_D
_geom_hbond_atom_site_label_H
_geom_hbond_atom_site_label_A
_geom_hbond_distance_DH
_geom_hbond_distance_HA
_geom_hbond_distance_DA
_geom_hbond_angle_DHA
O3 H3 N4 0.82 1.82 2.541(4) 147
O1 H1 N1 0.82 1.80 2.523(4) 146

loop_
_cod_related_entry_id
_cod_related_entry_database
_cod_related_entry_code
1 ChemSpider 10839856
